data_4303768
loop_
_publ_author_name
'Anna-Marie Fuller'
'Andrew J. Mountford'
'Matthew L. Scott'
'Simon J. Coles'
'Peter N. Horton'
'David L. Hughes'
'Michael B. Hursthouse'
'Simon J. Lancaster'

_publ_contact_author_address
;Wolfson Materials and Catalysis Centre,
School of Chemisrty,
University of East Anglia,
Norwich,
NR4 7TJ
;
_publ_contact_author_email S.Lancasterr@uea.ac.uk
_publ_contact_author_fax '44 1603 592003'
_publ_contact_author_name 'S. J. Lancaster'
_publ_contact_author_phone '44 1603 592009'
_publ_section_title
;
Synthesis, Structure, and Stability of Adducts between Phosphide and Amide
Anions and the Lewis Acids Borane, Tris(pentafluorophenyl)borane, and
Tris(pentafluorophenyl)alane
;
_journal_name_full 'Inorganic Chemistry'
_journal_page_first 11474
_journal_page_last 11482
_journal_paper_doi 10.1021/ic901799q
_journal_volume 48
_journal_year 2009
_chemical_formula_moiety 'C8 H20 Li O2, C30 H13 Al B F15 P'
_chemical_formula_structural
;
'[Li{O(CH2CH3)2}2][{H3B}P(C6H5)2{Al(C6F5)3}]'
;
_chemical_formula_sum 'C38 H33 Al B F15 Li O2 P'
_chemical_formula_weight 882.34
_space_group_IT_number 2
_symmetry_cell_setting triclinic
_symmetry_space_group_name_Hall '-P 1'
_symmetry_space_group_name_H-M 'P -1'
_atom_sites_solution_hydrogens geom
_atom_sites_solution_primary direct
_atom_sites_solution_secondary difmap
_cell_angle_alpha 84.969(12)
_cell_angle_beta 71.244(13)
_cell_angle_gamma 73.580(14)
_cell_formula_units_Z 2
_cell_length_a 12.277(2)
_cell_length_b 12.334(2)
_cell_length_c 14.628(3)
_cell_measurement_reflns_used 9025
_cell_measurement_temperature 120(2)
_cell_measurement_theta_max 27.48
_cell_measurement_theta_min 2.91
_cell_volume 2011.9(7)
_computing_cell_refinement 'DENZO, COLLECT'
_computing_data_reduction 'DENZO, COLLECT'
_computing_molecular_graphics 'ORTEP (Johnson, 1971)'
_computing_publication_material 'SHELXL-97 (Sheldrick, 1997b)'
_computing_structure_refinement 'SHELXL-97 (Sheldrick, 1997)'
_computing_structure_solution 'SHELXS-97 (Sheldrick, 1997)'
_diffrn_ambient_temperature 120(2)
_diffrn_detector_area_resol_mean 9.091
_diffrn_measured_fraction_theta_full 0.988
_diffrn_measured_fraction_theta_max 0.988
_diffrn_measurement_device_type 'Bruker-Nonius KappaCCD Area Detector'
_diffrn_measurement_method '\f and \w scans'
_diffrn_radiation_monochromator '10cm confocal mirrors'
_diffrn_radiation_source 'Bruker-Nonius FR591 rotating anode'
_diffrn_radiation_type MoK\a
_diffrn_radiation_wavelength 0.71073
_diffrn_reflns_av_R_equivalents 0.0603
_diffrn_reflns_av_sigmaI/netI 0.0479
_diffrn_reflns_limit_h_max 15
_diffrn_reflns_limit_h_min -15
_diffrn_reflns_limit_k_max 16
_diffrn_reflns_limit_k_min -15
_diffrn_reflns_limit_l_max 18
_diffrn_reflns_limit_l_min -19
_diffrn_reflns_number 41196
_diffrn_reflns_theta_full 27.50
_diffrn_reflns_theta_max 27.50
_diffrn_reflns_theta_min 3.74
_diffrn_standards_decay_% 0
_diffrn_standards_number 0
_exptl_absorpt_coefficient_mu 0.193
_exptl_absorpt_correction_T_max 0.9624
_exptl_absorpt_correction_T_min 0.9096
_exptl_absorpt_correction_type multi-scan
_exptl_absorpt_process_details 'SADABS V2.10 (Sheldrick, G.M., 2003)'
_exptl_crystal_colour colourless
_exptl_crystal_density_diffrn 1.457
_exptl_crystal_density_method 'not measured'
_exptl_crystal_description block
_exptl_crystal_F_000 896
_exptl_crystal_size_max 0.50
_exptl_crystal_size_mid 0.20
_exptl_crystal_size_min 0.20
_refine_diff_density_max 0.780
_refine_diff_density_min -0.471
_refine_diff_density_rms 0.120
_refine_ls_extinction_coef 0.091(5)
_refine_ls_extinction_expression Fc^*^=kFc[1+0.001xFc^2^\l^3^/sin(2\q)]^-1/4^
_refine_ls_extinction_method SHELXL
_refine_ls_goodness_of_fit_ref 1.130
_refine_ls_hydrogen_treatment mixed
_refine_ls_matrix_type full
_refine_ls_number_parameters 549
_refine_ls_number_reflns 9117
_refine_ls_number_restraints 0
_refine_ls_restrained_S_all 1.130
_refine_ls_R_factor_all 0.0684
_refine_ls_R_factor_gt 0.0573
_refine_ls_shift/su_max 0.001
_refine_ls_shift/su_mean 0.000
_refine_ls_structure_factor_coef Fsqd
_refine_ls_weighting_details 'calc w=1/[\s^2^(Fo^2^)+(0.0760P)^2^+0.7806P] where P=(Fo^2^+2Fc^2^)/3'
_refine_ls_weighting_scheme calc
_refine_ls_wR_factor_gt 0.1422
_refine_ls_wR_factor_ref 0.1501
_reflns_number_gt 7606
_reflns_number_total 9117
_reflns_threshold_expression >2sigma(I)
_cod_data_source_file ic901799q_si_001_4.cif
_cod_data_source_block 5
_cod_depositor_comments
;
The following automatic conversions were performed:
'_symmetry_cell_setting' value 'Triclinic' changed to 'triclinic'
according to '/home/saulius/struct/CIF-dictionaries/cif_core.dic'
dictionary named 'cif_core.dic' version 2.4.1 from 2010-06-29.

Automatic conversion script
Id: cif_fix_enum 1527 2010-12-29 10:47:43Z saulius 
;
_cod_original_cell_volume 2011.8(6)
_cod_database_code 4303768

loop_
_symmetry_equiv_pos_as_xyz
'x, y, z'
'-x, -y, -z'

loop_
_atom_site_label
_atom_site_type_symbol
_atom_site_fract_x
_atom_site_fract_y
_atom_site_fract_z
_atom_site_U_iso_or_equiv
_atom_site_adp_type
_atom_site_occupancy
_atom_site_symmetry_multiplicity
_atom_site_calc_flag
_atom_site_refinement_flags
_atom_site_disorder_assembly
_atom_site_disorder_group
H2A H 0.454(3) 0.649(3) 0.289(2) 0.054(8) Uiso 1 1 d . . .
H2B H 0.383(2) 0.784(2) 0.3539(18) 0.039(6) Uiso 1 1 d . . .
H2C H 0.434(2) 0.778(2) 0.2195(18) 0.036(6) Uiso 1 1 d . . .
F12 F 0.77581(12) 0.38063(11) 0.10052(10) 0.0423(3) Uani 1 1 d . . .
F13 F 0.70806(13) 0.31506(11) -0.03738(11) 0.0486(4) Uani 1 1 d . . .
F14 F 0.59518(13) 0.47178(13) -0.14396(10) 0.0476(4) Uani 1 1 d . . .
F15 F 0.54644(13) 0.69608(12) -0.10757(10) 0.0446(3) Uani 1 1 d . . .
F16 F 0.61453(11) 0.76390(10) 0.03059(9) 0.0346(3) Uani 1 1 d . . .
F22 F 0.86912(11) 0.68507(11) -0.07536(8) 0.0360(3) Uani 1 1 d . . .
F23 F 1.02586(12) 0.79948(12) -0.17005(9) 0.0428(3) Uani 1 1 d . . .
F24 F 1.12226(12) 0.90486(12) -0.07244(10) 0.0447(3) Uani 1 1 d . . .
F25 F 1.05392(13) 0.89855(12) 0.12370(10) 0.0437(3) Uani 1 1 d . . .
F26 F 0.89530(11) 0.78384(11) 0.22101(8) 0.0350(3) Uani 1 1 d . . .
F32 F 1.04828(10) 0.54957(10) 0.16395(9) 0.0355(3) Uani 1 1 d . . .
F33 F 1.14385(11) 0.39199(11) 0.27486(10) 0.0426(3) Uani 1 1 d . . .
F34 F 1.00915(14) 0.26967(12) 0.40094(10) 0.0510(4) Uani 1 1 d . . .
F35 F 0.77537(13) 0.30414(12) 0.41292(10) 0.0507(4) Uani 1 1 d . . .
F36 F 0.67880(11) 0.46140(11) 0.29962(10) 0.0396(3) Uani 1 1 d . . .
C11 C 0.69827(16) 0.57572(17) 0.07203(14) 0.0281(4) Uani 1 1 d . . .
C12 C 0.71824(17) 0.46276(17) 0.05150(15) 0.0311(4) Uani 1 1 d . . .
C13 C 0.68470(18) 0.42642(19) -0.01997(16) 0.0356(5) Uani 1 1 d . . .
C14 C 0.62756(18) 0.5051(2) -0.07388(15) 0.0353(5) Uani 1 1 d . . .
C15 C 0.60280(18) 0.61888(19) -0.05499(15) 0.0332(4) Uani 1 1 d . . .
C16 C 0.63779(17) 0.65065(17) 0.01695(14) 0.0290(4) Uani 1 1 d . . .
C21 C 0.87366(16) 0.72938(15) 0.07825(13) 0.0258(4) Uani 1 1 d . . .
C22 C 0.91104(17) 0.73766(16) -0.02148(14) 0.0277(4) Uani 1 1 d . . .
C23 C 0.99233(18) 0.79647(17) -0.07302(14) 0.0312(4) Uani 1 1 d . . .
C24 C 1.04121(18) 0.85002(17) -0.02437(15) 0.0330(4) Uani 1 1 d . . .
C25 C 1.00702(18) 0.84558(17) 0.07514(15) 0.0321(4) Uani 1 1 d . . .
C26 C 0.92502(17) 0.78677(16) 0.12298(14) 0.0280(4) Uani 1 1 d . . .
C31 C 0.85752(17) 0.51311(16) 0.22790(14) 0.0278(4) Uani 1 1 d . . .
C32 C 0.97601(17) 0.49197(16) 0.22494(14) 0.0283(4) Uani 1 1 d . . .
C33 C 1.02756(18) 0.41163(18) 0.28228(15) 0.0325(4) Uani 1 1 d . . .
C34 C 0.9595(2) 0.34920(18) 0.34592(15) 0.0366(5) Uani 1 1 d . . .
C35 C 0.8410(2) 0.36603(17) 0.35185(15) 0.0353(5) Uani 1 1 d . . .
C36 C 0.79489(18) 0.44662(17) 0.29255(14) 0.0307(4) Uani 1 1 d . . .
Al1 Al 0.76843(5) 0.63447(5) 0.15744(4) 0.02463(15) Uani 1 1 d . . .
P1 P 0.60589(4) 0.74629(4) 0.28884(3) 0.02599(14) Uani 1 1 d . . .
B2 B 0.4496(2) 0.7370(2) 0.28997(18) 0.0321(5) Uani 1 1 d . . .
C41 C 0.61152(16) 0.89366(16) 0.28189(14) 0.0276(4) Uani 1 1 d . . .
C42 C 0.6047(2) 0.95373(18) 0.36094(16) 0.0361(5) Uani 1 1 d . . .
H42 H 0.5960 0.9179 0.4221 0.043 Uiso 1 1 calc R . .
C43 C 0.6105(2) 1.0657(2) 0.35138(19) 0.0442(5) Uani 1 1 d . . .
H43 H 0.6052 1.1056 0.4060 0.053 Uiso 1 1 calc R . .
C44 C 0.6239(2) 1.11868(19) 0.26255(18) 0.0417(5) Uani 1 1 d . . .
H44 H 0.6301 1.1942 0.2556 0.050 Uiso 1 1 calc R . .
C45 C 0.6283(2) 1.06082(19) 0.18392(17) 0.0386(5) Uani 1 1 d . . .
H45 H 0.6358 1.0975 0.1232 0.046 Uiso 1 1 calc R . .
C46 C 0.62192(18) 0.94962(18) 0.19321(15) 0.0328(4) Uani 1 1 d . . .
H46 H 0.6246 0.9110 0.1388 0.039 Uiso 1 1 calc R . .
C51 C 0.62842(17) 0.69553(16) 0.40483(14) 0.0284(4) Uani 1 1 d . . .
C52 C 0.5412(2) 0.65802(19) 0.47588(16) 0.0379(5) Uani 1 1 d . . .
H52 H 0.4690 0.6589 0.4645 0.045 Uiso 1 1 calc R . .
C53 C 0.5584(2) 0.6190(2) 0.56414(17) 0.0477(6) Uani 1 1 d . . .
H53 H 0.4982 0.5930 0.6121 0.057 Uiso 1 1 calc R . .
C54 C 0.6624(2) 0.6181(2) 0.58179(17) 0.0454(6) Uani 1 1 d . . .
H54 H 0.6730 0.5936 0.6425 0.055 Uiso 1 1 calc R . .
C55 C 0.7517(2) 0.6531(2) 0.51056(16) 0.0395(5) Uani 1 1 d . . .
H55 H 0.8242 0.6509 0.5220 0.047 Uiso 1 1 calc R . .
C56 C 0.73506(18) 0.69144(18) 0.42256(14) 0.0324(4) Uani 1 1 d . . .
H56 H 0.7965 0.7151 0.3740 0.039 Uiso 1 1 calc R . .
Li1 Li 0.2809(3) 0.8835(3) 0.2856(3) 0.0375(8) Uani 1 1 d . . .
O61 O 0.13801(14) 0.84053(14) 0.31246(11) 0.0400(4) Uani 1 1 d . . .
C62 C 0.1593(2) 0.7209(2) 0.28676(19) 0.0463(6) Uani 1 1 d . . .
H62A H 0.1069 0.7174 0.2485 0.056 Uiso 1 1 calc R . .
H62B H 0.2431 0.6923 0.2455 0.056 Uiso 1 1 calc R . .
C63 C 0.1372(3) 0.6466(3) 0.3707(3) 0.0678(8) Uani 1 1 d . . .
H63A H 0.1877 0.6504 0.4097 0.102 Uiso 1 1 calc R . .
H63B H 0.1561 0.5687 0.3488 0.102 Uiso 1 1 calc R . .
H63C H 0.0530 0.6711 0.4098 0.102 Uiso 1 1 calc R . .
C64 C 0.0167(2) 0.8923(2) 0.36201(19) 0.0452(5) Uani 1 1 d . . .
H64A H -0.0026 0.8691 0.4306 0.054 Uiso 1 1 calc R . .
H64B H -0.0354 0.8685 0.3330 0.054 Uiso 1 1 calc R . .
C65 C -0.0036(3) 1.0154(2) 0.3550(2) 0.0558(7) Uani 1 1 d . . .
H65A H 0.0387 1.0397 0.3926 0.084 Uiso 1 1 calc R . .
H65B H -0.0893 1.0522 0.3805 0.084 Uiso 1 1 calc R . .
H65C H 0.0264 1.0367 0.2873 0.084 Uiso 1 1 calc R . .
O71 O 0.29422(13) 1.03282(12) 0.25870(10) 0.0336(3) Uani 1 1 d . . .
C72 C 0.3084(2) 1.0821(2) 0.16473(18) 0.0456(6) Uani 1 1 d . . .
H72A H 0.3857 1.1015 0.1408 0.055 Uiso 1 1 calc R . .
H72B H 0.2436 1.1524 0.1681 0.055 Uiso 1 1 calc R . .
C73 C 0.3047(3) 1.0003(3) 0.09743(18) 0.0540(7) Uani 1 1 d . . .
H73A H 0.3725 0.9332 0.0906 0.081 Uiso 1 1 calc R . .
H73B H 0.3091 1.0357 0.0342 0.081 Uiso 1 1 calc R . .
H73C H 0.2299 0.9781 0.1232 0.081 Uiso 1 1 calc R . .
C74 C 0.2996(2) 1.1058(2) 0.32712(18) 0.0423(5) Uani 1 1 d . . .
H74A H 0.2387 1.1790 0.3304 0.051 Uiso 1 1 calc R . .
H74B H 0.3793 1.1203 0.3068 0.051 Uiso 1 1 calc R . .
C75 C 0.2771(2) 1.0505(3) 0.42473(18) 0.0515(6) Uani 1 1 d . . .
H75A H 0.1992 1.0341 0.4436 0.077 Uiso 1 1 calc R . .
H75B H 0.2775 1.1014 0.4723 0.077 Uiso 1 1 calc R . .
H75C H 0.3398 0.9799 0.4219 0.077 Uiso 1 1 calc R . .

loop_
_atom_site_aniso_label
_atom_site_aniso_U_11
_atom_site_aniso_U_22
_atom_site_aniso_U_33
_atom_site_aniso_U_23
_atom_site_aniso_U_13
_atom_site_aniso_U_12
F12 0.0415(7) 0.0308(6) 0.0569(8) -0.0061(6) -0.0251(6) 0.0000(5)
F13 0.0497(8) 0.0364(7) 0.0627(9) -0.0193(6) -0.0204(7) -0.0071(6)
F14 0.0459(8) 0.0608(9) 0.0433(7) -0.0186(6) -0.0190(6) -0.0141(7)
F15 0.0513(8) 0.0506(8) 0.0411(7) 0.0038(6) -0.0284(6) -0.0129(6)
F16 0.0394(7) 0.0305(6) 0.0382(6) 0.0003(5) -0.0178(5) -0.0093(5)
F22 0.0379(7) 0.0447(7) 0.0277(6) -0.0054(5) -0.0094(5) -0.0140(5)
F23 0.0485(8) 0.0496(8) 0.0251(6) 0.0029(5) -0.0020(5) -0.0170(6)
F24 0.0428(7) 0.0445(7) 0.0469(8) 0.0087(6) -0.0057(6) -0.0238(6)
F25 0.0479(8) 0.0502(8) 0.0472(7) 0.0033(6) -0.0210(6) -0.0290(6)
F26 0.0360(6) 0.0488(7) 0.0262(6) 0.0008(5) -0.0115(5) -0.0189(5)
F32 0.0248(6) 0.0351(6) 0.0461(7) 0.0053(5) -0.0111(5) -0.0089(5)
F33 0.0319(6) 0.0420(7) 0.0574(8) 0.0016(6) -0.0256(6) -0.0022(5)
F34 0.0601(9) 0.0439(8) 0.0450(8) 0.0127(6) -0.0250(7) -0.0015(7)
F35 0.0524(8) 0.0436(8) 0.0459(8) 0.0148(6) -0.0042(6) -0.0145(6)
F36 0.0265(6) 0.0406(7) 0.0492(7) 0.0032(6) -0.0073(5) -0.0113(5)
C11 0.0218(9) 0.0332(10) 0.0303(9) -0.0045(7) -0.0075(7) -0.0082(7)
C12 0.0225(9) 0.0327(10) 0.0371(10) -0.0042(8) -0.0091(8) -0.0047(8)
C13 0.0284(10) 0.0354(11) 0.0423(11) -0.0135(9) -0.0070(8) -0.0079(8)
C14 0.0292(10) 0.0472(12) 0.0329(10) -0.0107(9) -0.0095(8) -0.0125(9)
C15 0.0276(10) 0.0428(12) 0.0308(10) -0.0011(8) -0.0106(8) -0.0098(8)
C16 0.0248(9) 0.0318(10) 0.0310(9) -0.0035(8) -0.0080(7) -0.0084(8)
C21 0.0218(8) 0.0255(9) 0.0288(9) -0.0001(7) -0.0079(7) -0.0043(7)
C22 0.0251(9) 0.0278(9) 0.0290(9) -0.0034(7) -0.0089(7) -0.0036(7)
C23 0.0307(10) 0.0316(10) 0.0255(9) 0.0015(7) -0.0052(7) -0.0041(8)
C24 0.0289(10) 0.0288(10) 0.0386(11) 0.0056(8) -0.0072(8) -0.0093(8)
C25 0.0312(10) 0.0316(10) 0.0372(10) 0.0013(8) -0.0135(8) -0.0114(8)
C26 0.0265(9) 0.0309(10) 0.0267(9) 0.0019(7) -0.0096(7) -0.0067(8)
C31 0.0263(9) 0.0284(9) 0.0281(9) -0.0024(7) -0.0082(7) -0.0057(7)
C32 0.0282(9) 0.0275(9) 0.0292(9) -0.0019(7) -0.0096(7) -0.0061(7)
C33 0.0308(10) 0.0323(10) 0.0350(10) -0.0048(8) -0.0153(8) -0.0025(8)
C34 0.0456(12) 0.0302(10) 0.0318(10) 0.0022(8) -0.0164(9) -0.0025(9)
C35 0.0411(11) 0.0295(10) 0.0300(10) 0.0018(8) -0.0047(8) -0.0092(9)
C36 0.0270(9) 0.0313(10) 0.0314(10) -0.0018(8) -0.0066(8) -0.0064(8)
Al1 0.0212(3) 0.0271(3) 0.0265(3) -0.0004(2) -0.0088(2) -0.0064(2)
P1 0.0242(2) 0.0276(3) 0.0274(2) -0.00001(18) -0.00940(18) -0.00743(19)
B2 0.0250(10) 0.0343(12) 0.0376(12) -0.0009(9) -0.0110(9) -0.0070(9)
C41 0.0215(8) 0.0288(9) 0.0314(9) -0.0008(7) -0.0078(7) -0.0054(7)
C42 0.0453(12) 0.0336(11) 0.0346(10) 0.0010(8) -0.0185(9) -0.0118(9)
C43 0.0545(14) 0.0366(12) 0.0496(13) -0.0048(10) -0.0241(11) -0.0145(10)
C44 0.0415(12) 0.0298(11) 0.0543(14) 0.0015(9) -0.0139(10) -0.0121(9)
C45 0.0362(11) 0.0346(11) 0.0386(11) 0.0043(9) -0.0060(9) -0.0072(9)
C46 0.0309(10) 0.0328(10) 0.0300(10) -0.0015(8) -0.0064(8) -0.0044(8)
C51 0.0299(10) 0.0266(9) 0.0274(9) -0.0007(7) -0.0083(7) -0.0062(7)
C52 0.0346(11) 0.0417(12) 0.0379(11) 0.0065(9) -0.0107(9) -0.0136(9)
C53 0.0450(13) 0.0588(15) 0.0373(12) 0.0150(11) -0.0063(10) -0.0229(11)
C54 0.0534(14) 0.0523(14) 0.0310(11) 0.0113(10) -0.0152(10) -0.0157(11)
C55 0.0404(12) 0.0463(13) 0.0367(11) 0.0049(9) -0.0191(9) -0.0125(10)
C56 0.0298(10) 0.0383(11) 0.0288(9) 0.0016(8) -0.0084(8) -0.0101(8)
Li1 0.0310(17) 0.0386(19) 0.0419(19) 0.0037(15) -0.0103(15) -0.0100(15)
O61 0.0328(8) 0.0510(9) 0.0397(8) 0.0000(7) -0.0114(6) -0.0166(7)
C62 0.0366(12) 0.0515(14) 0.0518(14) -0.0176(11) -0.0150(10) -0.0066(10)
C63 0.078(2) 0.0458(15) 0.075(2) -0.0019(14) -0.0241(17) -0.0096(14)
C64 0.0349(12) 0.0492(14) 0.0466(13) -0.0059(10) -0.0082(10) -0.0069(10)
C65 0.0532(15) 0.0476(14) 0.0569(16) -0.0016(12) -0.0060(12) -0.0110(12)
O71 0.0349(8) 0.0338(7) 0.0342(7) 0.0015(6) -0.0127(6) -0.0105(6)
C72 0.0527(14) 0.0464(13) 0.0456(13) 0.0161(10) -0.0245(11) -0.0194(11)
C73 0.0695(18) 0.0630(17) 0.0364(12) 0.0104(11) -0.0211(12) -0.0264(14)
C74 0.0396(12) 0.0360(12) 0.0532(14) -0.0094(10) -0.0193(10) -0.0045(9)
C75 0.0500(14) 0.0648(16) 0.0405(13) -0.0165(11) -0.0145(11) -0.0112(12)

loop_
_atom_type_symbol
_atom_type_description
_atom_type_scat_dispersion_real
_atom_type_scat_dispersion_imag
_atom_type_scat_source
C C 0.0033 0.0016 'International Tables Vol C Tables 4.2.6.8 and 6.1.1.4'
H H 0.0000 0.0000 'International Tables Vol C Tables 4.2.6.8 and 6.1.1.4'
Li Li -0.0003 0.0001 'International Tables Vol C Tables 4.2.6.8 and 6.1.1.4'
B B 0.0013 0.0007 'International Tables Vol C Tables 4.2.6.8 and 6.1.1.4'
O O 0.0106 0.0060 'International Tables Vol C Tables 4.2.6.8 and 6.1.1.4'
F F 0.0171 0.0103 'International Tables Vol C Tables 4.2.6.8 and 6.1.1.4'
Al Al 0.0645 0.0514 'International Tables Vol C Tables 4.2.6.8 and 6.1.1.4'
P P 0.1023 0.0942 'International Tables Vol C Tables 4.2.6.8 and 6.1.1.4'

loop_
_geom_angle_atom_site_label_1
_geom_angle_atom_site_label_2
_geom_angle_atom_site_label_3
_geom_angle
_geom_angle_site_symmetry_1
_geom_angle_site_symmetry_3
_geom_angle_publ_flag
C16 C11 C12 114.23(18) . . ?
C16 C11 Al1 119.61(15) . . ?
C12 C11 Al1 125.54(15) . . ?
F12 C12 C11 120.32(18) . . ?
F12 C12 C13 116.07(18) . . ?
C11 C12 C13 123.59(19) . . ?
F13 C13 C14 119.80(19) . . ?
F13 C13 C12 120.8(2) . . ?
C14 C13 C12 119.4(2) . . ?
F14 C14 C13 120.4(2) . . ?
F14 C14 C15 120.1(2) . . ?
C13 C14 C15 119.49(19) . . ?
F15 C15 C16 121.55(19) . . ?
F15 C15 C14 119.57(18) . . ?
C16 C15 C14 118.88(19) . . ?
F16 C16 C15 116.50(18) . . ?
F16 C16 C11 119.07(17) . . ?
C15 C16 C11 124.38(19) . . ?
C22 C21 C26 113.51(18) . . ?
C22 C21 Al1 126.48(15) . . ?
C26 C21 Al1 119.78(14) . . ?
F22 C22 C21 120.29(17) . . ?
F22 C22 C23 115.61(17) . . ?
C21 C22 C23 124.10(18) . . ?
F23 C23 C24 119.70(19) . . ?
F23 C23 C22 120.83(19) . . ?
C24 C23 C22 119.45(18) . . ?
F24 C24 C23 120.70(19) . . ?
F24 C24 C25 120.03(19) . . ?
C23 C24 C25 119.26(19) . . ?
F25 C25 C26 121.30(18) . . ?
F25 C25 C24 119.74(18) . . ?
C26 C25 C24 118.96(19) . . ?
F26 C26 C25 116.68(17) . . ?
F26 C26 C21 118.60(17) . . ?
C25 C26 C21 124.71(18) . . ?
C36 C31 C32 114.32(18) . . ?
C36 C31 Al1 118.24(14) . . ?
C32 C31 Al1 127.27(15) . . ?
F32 C32 C33 116.10(17) . . ?
F32 C32 C31 120.70(17) . . ?
C33 C32 C31 123.20(19) . . ?
F33 C33 C34 119.61(18) . . ?
F33 C33 C32 121.00(19) . . ?
C34 C33 C32 119.37(19) . . ?
F34 C34 C33 119.9(2) . . ?
F34 C34 C35 120.0(2) . . ?
C33 C34 C35 120.12(18) . . ?
F35 C35 C36 122.1(2) . . ?
F35 C35 C34 120.00(19) . . ?
C36 C35 C34 117.87(19) . . ?
F36 C36 C35 116.74(18) . . ?
F36 C36 C31 118.14(17) . . ?
C35 C36 C31 125.11(19) . . ?
C31 Al1 C11 113.87(9) . . ?
C31 Al1 C21 110.91(8) . . ?
C11 Al1 C21 109.05(8) . . ?
C31 Al1 P1 103.01(6) . . ?
C11 Al1 P1 109.11(6) . . ?
C21 Al1 P1 110.77(6) . . ?
C41 P1 C51 104.78(9) . . ?
C41 P1 B2 110.73(10) . . ?
C51 P1 B2 109.00(10) . . ?
C41 P1 Al1 110.55(7) . . ?
C51 P1 Al1 109.31(7) . . ?
B2 P1 Al1 112.19(8) . . ?
P1 B2 Li1 129.11(15) . . ?
P1 B2 H2A 107.1(16) . . ?
Li1 B2 H2A 123.7(16) . . ?
P1 B2 H2B 107.2(13) . . ?
Li1 B2 H2B 55.6(13) . . ?
H2A B2 H2B 115(2) . . ?
P1 B2 H2C 107.3(12) . . ?
Li1 B2 H2C 56.2(12) . . ?
H2A B2 H2C 109.0(19) . . ?
H2B B2 H2C 111.2(18) . . ?
C42 C41 C46 118.12(19) . . ?
C42 C41 P1 123.26(15) . . ?
C46 C41 P1 118.62(15) . . ?
C43 C42 C41 120.9(2) . . ?
C43 C42 H42 119.6 . . ?
C41 C42 H42 119.6 . . ?
C44 C43 C42 120.2(2) . . ?
C44 C43 H43 119.9 . . ?
C42 C43 H43 119.9 . . ?
C43 C44 C45 119.5(2) . . ?
C43 C44 H44 120.2 . . ?
C45 C44 H44 120.2 . . ?
C44 C45 C46 120.5(2) . . ?
C44 C45 H45 119.8 . . ?
C46 C45 H45 119.8 . . ?
C45 C46 C41 120.8(2) . . ?
C45 C46 H46 119.6 . . ?
C41 C46 H46 119.6 . . ?
C52 C51 C56 118.70(18) . . ?
C52 C51 P1 120.54(16) . . ?
C56 C51 P1 120.75(15) . . ?
C51 C52 C53 120.6(2) . . ?
C51 C52 H52 119.7 . . ?
C53 C52 H52 119.7 . . ?
C54 C53 C52 120.2(2) . . ?
C54 C53 H53 119.9 . . ?
C52 C53 H53 119.9 . . ?
C53 C54 C55 119.8(2) . . ?
C53 C54 H54 120.1 . . ?
C55 C54 H54 120.1 . . ?
C54 C55 C56 120.0(2) . . ?
C54 C55 H55 120.0 . . ?
C56 C55 H55 120.0 . . ?
C55 C56 C51 120.6(2) . . ?
C55 C56 H56 119.7 . . ?
C51 C56 H56 119.7 . . ?
O61 Li1 O71 124.7(2) . . ?
O61 Li1 B2 115.49(19) . . ?
O71 Li1 B2 119.81(19) . . ?
O61 Li1 H2B 109.6(8) . . ?
O71 Li1 H2B 118.4(8) . . ?
B2 Li1 H2B 27.8(8) . . ?
O61 Li1 H2C 119.9(8) . . ?
O71 Li1 H2C 108.7(7) . . ?
B2 Li1 H2C 29.4(7) . . ?
H2B Li1 H2C 57.0(10) . . ?
C64 O61 C62 112.70(18) . . ?
C64 O61 Li1 134.1(2) . . ?
C62 O61 Li1 112.67(18) . . ?
C63 C62 O61 113.6(2) . . ?
C63 C62 H62A 108.8 . . ?
O61 C62 H62A 108.8 . . ?
C63 C62 H62B 108.8 . . ?
O61 C62 H62B 108.8 . . ?
H62A C62 H62B 107.7 . . ?
C62 C63 H63A 109.5 . . ?
C62 C63 H63B 109.5 . . ?
H63A C63 H63B 109.5 . . ?
C62 C63 H63C 109.5 . . ?
H63A C63 H63C 109.5 . . ?
H63B C63 H63C 109.5 . . ?
O61 C64 C65 108.7(2) . . ?
O61 C64 H64A 110.0 . . ?
C65 C64 H64A 110.0 . . ?
O61 C64 H64B 110.0 . . ?
C65 C64 H64B 110.0 . . ?
H64A C64 H64B 108.3 . . ?
C64 C65 H65A 109.5 . . ?
C64 C65 H65B 109.5 . . ?
H65A C65 H65B 109.5 . . ?
C64 C65 H65C 109.5 . . ?
H65A C65 H65C 109.5 . . ?
H65B C65 H65C 109.5 . . ?
C72 O71 C74 112.70(18) . . ?
C72 O71 Li1 122.88(18) . . ?
C74 O71 Li1 124.28(18) . . ?
O71 C72 C73 109.4(2) . . ?
O71 C72 H72A 109.8 . . ?
C73 C72 H72A 109.8 . . ?
O71 C72 H72B 109.8 . . ?
C73 C72 H72B 109.8 . . ?
H72A C72 H72B 108.2 . . ?
C72 C73 H73A 109.5 . . ?
C72 C73 H73B 109.5 . . ?
H73A C73 H73B 109.5 . . ?
C72 C73 H73C 109.5 . . ?
H73A C73 H73C 109.5 . . ?
H73B C73 H73C 109.5 . . ?
O71 C74 C75 109.2(2) . . ?
O71 C74 H74A 109.8 . . ?
C75 C74 H74A 109.8 . . ?
O71 C74 H74B 109.8 . . ?
C75 C74 H74B 109.8 . . ?
H74A C74 H74B 108.3 . . ?
C74 C75 H75A 109.5 . . ?
C74 C75 H75B 109.5 . . ?
H75A C75 H75B 109.5 . . ?
C74 C75 H75C 109.5 . . ?
H75A C75 H75C 109.5 . . ?
H75B C75 H75C 109.5 . . ?

loop_
_geom_bond_atom_site_label_1
_geom_bond_atom_site_label_2
_geom_bond_distance
_geom_bond_site_symmetry_2
_geom_bond_publ_flag
F12 C12 1.354(2) . ?
F13 C13 1.351(3) . ?
F14 C14 1.344(2) . ?
F15 C15 1.348(2) . ?
F16 C16 1.364(2) . ?
F22 C22 1.359(2) . ?
F23 C23 1.345(2) . ?
F24 C24 1.338(2) . ?
F25 C25 1.349(2) . ?
F26 C26 1.361(2) . ?
F32 C32 1.351(2) . ?
F33 C33 1.348(2) . ?
F34 C34 1.349(2) . ?
F35 C35 1.340(3) . ?
F36 C36 1.355(2) . ?
C11 C16 1.386(3) . ?
C11 C12 1.387(3) . ?
C11 Al1 2.008(2) . ?
C12 C13 1.388(3) . ?
C13 C14 1.376(3) . ?
C14 C15 1.383(3) . ?
C15 C16 1.380(3) . ?
C21 C22 1.385(3) . ?
C21 C26 1.388(3) . ?
C21 Al1 2.009(2) . ?
C22 C23 1.386(3) . ?
C23 C24 1.373(3) . ?
C24 C25 1.380(3) . ?
C25 C26 1.378(3) . ?
C31 C36 1.382(3) . ?
C31 C32 1.390(3) . ?
C31 Al1 2.007(2) . ?
C32 C33 1.388(3) . ?
C33 C34 1.377(3) . ?
C34 C35 1.385(3) . ?
C35 C36 1.381(3) . ?
Al1 P1 2.4538(9) . ?
P1 C41 1.831(2) . ?
P1 C51 1.834(2) . ?
P1 B2 1.949(2) . ?
B2 Li1 2.346(4) . ?
B2 H2A 1.08(3) . ?
B2 H2B 1.10(3) . ?
B2 H2C 1.16(2) . ?
C41 C42 1.395(3) . ?
C41 C46 1.401(3) . ?
C42 C43 1.395(3) . ?
C42 H42 0.9500 . ?
C43 C44 1.385(3) . ?
C43 H43 0.9500 . ?
C44 C45 1.385(3) . ?
C44 H44 0.9500 . ?
C45 C46 1.388(3) . ?
C45 H45 0.9500 . ?
C46 H46 0.9500 . ?
C51 C52 1.386(3) . ?
C51 C56 1.401(3) . ?
C52 C53 1.397(3) . ?
C52 H52 0.9500 . ?
C53 C54 1.379(4) . ?
C53 H53 0.9500 . ?
C54 C55 1.388(3) . ?
C54 H54 0.9500 . ?
C55 C56 1.389(3) . ?
C55 H55 0.9500 . ?
C56 H56 0.9500 . ?
Li1 O61 1.887(4) . ?
Li1 O71 1.891(4) . ?
Li1 H2B 1.95(3) . ?
Li1 H2C 1.96(2) . ?
O61 C64 1.414(3) . ?
O61 C62 1.485(3) . ?
C62 C63 1.466(4) . ?
C62 H62A 0.9900 . ?
C62 H62B 0.9900 . ?
C63 H63A 0.9800 . ?
C63 H63B 0.9800 . ?
C63 H63C 0.9800 . ?
C64 C65 1.468(4) . ?
C64 H64A 0.9900 . ?
C64 H64B 0.9900 . ?
C65 H65A 0.9800 . ?
C65 H65B 0.9800 . ?
C65 H65C 0.9800 . ?
O71 C72 1.431(3) . ?
O71 C74 1.432(3) . ?
C72 C73 1.489(4) . ?
C72 H72A 0.9900 . ?
C72 H72B 0.9900 . ?
C73 H73A 0.9800 . ?
C73 H73B 0.9800 . ?
C73 H73C 0.9800 . ?
C74 C75 1.504(4) . ?
C74 H74A 0.9900 . ?
C74 H74B 0.9900 . ?
C75 H75A 0.9800 . ?
C75 H75B 0.9800 . ?
C75 H75C 0.9800 . ?

loop_
_geom_torsion_atom_site_label_1
_geom_torsion_atom_site_label_2
_geom_torsion_atom_site_label_3
_geom_torsion_atom_site_label_4
_geom_torsion
_geom_torsion_site_symmetry_1
_geom_torsion_site_symmetry_2
_geom_torsion_site_symmetry_3
_geom_torsion_site_symmetry_4
_geom_torsion_publ_flag
C16 C11 C12 F12 -179.60(17) . . . . ?
Al1 C11 C12 F12 9.5(3) . . . . ?
C16 C11 C12 C13 2.0(3) . . . . ?
Al1 C11 C12 C13 -168.81(16) . . . . ?
F12 C12 C13 F13 0.7(3) . . . . ?
C11 C12 C13 F13 179.12(19) . . . . ?
F12 C12 C13 C14 -178.95(19) . . . . ?
C11 C12 C13 C14 -0.5(3) . . . . ?
F13 C13 C14 F14 -0.2(3) . . . . ?
C12 C13 C14 F14 179.45(19) . . . . ?
F13 C13 C14 C15 179.32(19) . . . . ?
C12 C13 C14 C15 -1.0(3) . . . . ?
F14 C14 C15 F15 -0.2(3) . . . . ?
C13 C14 C15 F15 -179.78(19) . . . . ?
F14 C14 C15 C16 -179.58(18) . . . . ?
C13 C14 C15 C16 0.9(3) . . . . ?
F15 C15 C16 F16 -1.3(3) . . . . ?
C14 C15 C16 F16 178.02(17) . . . . ?
F15 C15 C16 C11 -178.51(18) . . . . ?
C14 C15 C16 C11 0.8(3) . . . . ?
C12 C11 C16 F16 -179.34(17) . . . . ?
Al1 C11 C16 F16 -7.9(2) . . . . ?
C12 C11 C16 C15 -2.2(3) . . . . ?
Al1 C11 C16 C15 169.25(16) . . . . ?
C26 C21 C22 F22 179.49(16) . . . . ?
Al1 C21 C22 F22 5.2(3) . . . . ?
C26 C21 C22 C23 0.4(3) . . . . ?
Al1 C21 C22 C23 -173.92(15) . . . . ?
F22 C22 C23 F23 -0.1(3) . . . . ?
C21 C22 C23 F23 179.01(17) . . . . ?
F22 C22 C23 C24 -178.57(17) . . . . ?
C21 C22 C23 C24 0.5(3) . . . . ?
F23 C23 C24 F24 -0.3(3) . . . . ?
C22 C23 C24 F24 178.21(17) . . . . ?
F23 C23 C24 C25 -179.42(18) . . . . ?
C22 C23 C24 C25 -0.9(3) . . . . ?
F24 C24 C25 F25 1.3(3) . . . . ?
C23 C24 C25 F25 -179.56(18) . . . . ?
F24 C24 C25 C26 -178.79(18) . . . . ?
C23 C24 C25 C26 0.4(3) . . . . ?
F25 C25 C26 F26 -0.8(3) . . . . ?
C24 C25 C26 F26 179.27(17) . . . . ?
F25 C25 C26 C21 -179.40(18) . . . . ?
C24 C25 C26 C21 0.7(3) . . . . ?
C22 C21 C26 F26 -179.60(16) . . . . ?
Al1 C21 C26 F26 -4.8(2) . . . . ?
C22 C21 C26 C25 -1.0(3) . . . . ?
Al1 C21 C26 C25 173.72(16) . . . . ?
C36 C31 C32 F32 179.00(17) . . . . ?
Al1 C31 C32 F32 -5.9(3) . . . . ?
C36 C31 C32 C33 -0.4(3) . . . . ?
Al1 C31 C32 C33 174.63(15) . . . . ?
F32 C32 C33 F33 -1.3(3) . . . . ?
C31 C32 C33 F33 178.12(18) . . . . ?
F32 C32 C33 C34 -179.70(18) . . . . ?
C31 C32 C33 C34 -0.3(3) . . . . ?
F33 C33 C34 F34 0.6(3) . . . . ?
C32 C33 C34 F34 178.99(19) . . . . ?
F33 C33 C34 C35 -177.86(18) . . . . ?
C32 C33 C34 C35 0.5(3) . . . . ?
F34 C34 C35 F35 0.7(3) . . . . ?
C33 C34 C35 F35 179.12(19) . . . . ?
F34 C34 C35 C36 -178.57(19) . . . . ?
C33 C34 C35 C36 -0.1(3) . . . . ?
F35 C35 C36 F36 0.7(3) . . . . ?
C34 C35 C36 F36 179.91(18) . . . . ?
F35 C35 C36 C31 -179.86(19) . . . . ?
C34 C35 C36 C31 -0.6(3) . . . . ?
C32 C31 C36 F36 -179.67(17) . . . . ?
Al1 C31 C36 F36 4.8(2) . . . . ?
C32 C31 C36 C35 0.9(3) . . . . ?
Al1 C31 C36 C35 -174.65(17) . . . . ?
C36 C31 Al1 C11 -62.28(17) . . . . ?
C32 C31 Al1 C11 122.83(17) . . . . ?
C36 C31 Al1 C21 174.28(15) . . . . ?
C32 C31 Al1 C21 -0.6(2) . . . . ?
C36 C31 Al1 P1 55.73(16) . . . . ?
C32 C31 Al1 P1 -119.16(17) . . . . ?
C16 C11 Al1 C31 -177.93(15) . . . . ?
C12 C11 Al1 C31 -7.5(2) . . . . ?
C16 C11 Al1 C21 -53.47(17) . . . . ?
C12 C11 Al1 C21 116.93(17) . . . . ?
C16 C11 Al1 P1 67.63(16) . . . . ?
C12 C11 Al1 P1 -121.97(16) . . . . ?
C22 C21 Al1 C31 115.14(17) . . . . ?
C26 C21 Al1 C31 -58.87(17) . . . . ?
C22 C21 Al1 C11 -11.03(18) . . . . ?
C26 C21 Al1 C11 174.96(14) . . . . ?
C22 C21 Al1 P1 -131.12(15) . . . . ?
C26 C21 Al1 P1 54.87(16) . . . . ?
C31 Al1 P1 C41 121.71(9) . . . . ?
C11 Al1 P1 C41 -116.99(9) . . . . ?
C21 Al1 P1 C41 3.06(9) . . . . ?
C31 Al1 P1 C51 6.87(9) . . . . ?
C11 Al1 P1 C51 128.18(10) . . . . ?
C21 Al1 P1 C51 -111.77(9) . . . . ?
C31 Al1 P1 B2 -114.16(10) . . . . ?
C11 Al1 P1 B2 7.15(10) . . . . ?
C21 Al1 P1 B2 127.20(10) . . . . ?
C41 P1 B2 Li1 -0.8(2) . . . . ?
C51 P1 B2 Li1 113.99(19) . . . . ?
Al1 P1 B2 Li1 -124.80(17) . . . . ?
C51 P1 C41 C42 -13.75(19) . . . . ?
B2 P1 C41 C42 103.63(19) . . . . ?
Al1 P1 C41 C42 -131.40(16) . . . . ?
C51 P1 C41 C46 166.94(15) . . . . ?
B2 P1 C41 C46 -75.68(18) . . . . ?
Al1 P1 C41 C46 49.28(17) . . . . ?
C46 C41 C42 C43 -1.2(3) . . . . ?
P1 C41 C42 C43 179.44(18) . . . . ?
C41 C42 C43 C44 -0.4(4) . . . . ?
C42 C43 C44 C45 1.7(4) . . . . ?
C43 C44 C45 C46 -1.4(4) . . . . ?
C44 C45 C46 C41 -0.3(3) . . . . ?
C42 C41 C46 C45 1.6(3) . . . . ?
P1 C41 C46 C45 -179.03(16) . . . . ?
C41 P1 C51 C52 118.95(18) . . . . ?
B2 P1 C51 C52 0.4(2) . . . . ?
Al1 P1 C51 C52 -122.55(16) . . . . ?
C41 P1 C51 C56 -62.53(18) . . . . ?
B2 P1 C51 C56 178.91(16) . . . . ?
Al1 P1 C51 C56 55.96(18) . . . . ?
C56 C51 C52 C53 1.2(3) . . . . ?
P1 C51 C52 C53 179.79(19) . . . . ?
C51 C52 C53 C54 0.4(4) . . . . ?
C52 C53 C54 C55 -1.8(4) . . . . ?
C53 C54 C55 C56 1.5(4) . . . . ?
C54 C55 C56 C51 0.2(3) . . . . ?
C52 C51 C56 C55 -1.6(3) . . . . ?
P1 C51 C56 C55 179.88(17) . . . . ?
P1 B2 Li1 O61 -168.44(16) . . . . ?
P1 B2 Li1 O71 10.5(3) . . . . ?
O71 Li1 O61 C64 -35.7(4) . . . . ?
B2 Li1 O61 C64 143.2(2) . . . . ?
O71 Li1 O61 C62 153.5(2) . . . . ?
B2 Li1 O61 C62 -27.6(3) . . . . ?
C64 O61 C62 C63 -65.5(3) . . . . ?
Li1 O61 C62 C63 107.3(3) . . . . ?
C62 O61 C64 C65 -160.8(2) . . . . ?
Li1 O61 C64 C65 28.4(4) . . . . ?
O61 Li1 O71 C72 -83.2(3) . . . . ?
B2 Li1 O71 C72 98.0(3) . . . . ?
O61 Li1 O71 C74 101.4(3) . . . . ?
B2 Li1 O71 C74 -77.4(3) . . . . ?
C74 O71 C72 C73 178.6(2) . . . . ?
Li1 O71 C72 C73 2.7(3) . . . . ?
C72 O71 C74 C75 176.8(2) . . . . ?
Li1 O71 C74 C75 -7.3(3) . . . . ?
